data_4121036
loop_
_publ_author_name
'Xin-Hua Zhao'
'Xing-Cai Huang'
'Shao-Liang Zhang'
'Dong Shao'
'Hai-Yan Wei'
'Xin-Yi Wang'

_publ_contact_author
;
        Xinyi Wang
        School of Chemistry and Chemical Engineering
        State Key Labatory of Coordination Chemistry
        Nanjing National Lab of Microstructure 
        Nanjing University
;
_publ_contact_author_email wangxy66@nju.edu.cn
_publ_contact_author_fax 86-25-83314502
_publ_contact_author_phone 86-25-83621651
_publ_section_title
;
 Cation-Dependent Magnetic Ordering and Room-Temperature Bistability in
 Azido-Bridged Perovskite-Type Compounds
;
_journal_name_full 'Journal of the American Chemical Society'
_journal_page_first 16006
_journal_page_last 16009
_journal_paper_doi 10.1021/ja407654n
_journal_volume 135
_journal_year 2013
_chemical_formula_sum 'C3 H10 Mn N10'
_chemical_formula_weight 241.15
_chemical_name_common MnN3TriMA173K
_chemical_name_systematic
; 
 ? 
;
_space_group_IT_number 14
_symmetry_cell_setting monoclinic
_symmetry_space_group_name_Hall '-P 2ybc'
_symmetry_space_group_name_H-M 'P 1 21/c 1'
_atom_sites_solution_hydrogens geom
_atom_sites_solution_primary direct
_atom_sites_solution_secondary difmap
_audit_creation_method SHELXL-97
_cell_angle_alpha 90.00
_cell_angle_beta 105.9690(10)
_cell_angle_gamma 90.00
_cell_formula_units_Z 4
_cell_length_a 8.4136(8)
_cell_length_b 9.2474(8)
_cell_length_c 12.8074(12)
_cell_measurement_reflns_used 4819
_cell_measurement_temperature 173(2)
_cell_measurement_theta_max 28.2471
_cell_measurement_theta_min 2.5179
_cell_volume 958.01(15)
_computing_cell_refinement 'Bruker SAINT'
_computing_data_collection 'Bruker ApexII'
_computing_data_reduction 'Bruker SAINT'
_computing_molecular_graphics Diamond
_computing_publication_material 'SHELXL-97 (Sheldrick, 2008)'
_computing_structure_refinement 'SHELXL-97 (Sheldrick, 2008)'
_computing_structure_solution 'SHELXS-97 (Sheldrick, 2008)'
_diffrn_ambient_temperature 173(2)
_diffrn_measured_fraction_theta_full 0.996
_diffrn_measured_fraction_theta_max 0.996
_diffrn_measurement_device_type 'Bruker ApexDuo'
_diffrn_measurement_method 'phi and omega scans'
_diffrn_radiation_monochromator graphite
_diffrn_radiation_source 'fine-focus sealed tube'
_diffrn_radiation_type MoK\a
_diffrn_radiation_wavelength 0.71073
_diffrn_reflns_av_R_equivalents 0.0266
_diffrn_reflns_av_sigmaI/netI 0.0229
_diffrn_reflns_limit_h_max 11
_diffrn_reflns_limit_h_min -11
_diffrn_reflns_limit_k_max 12
_diffrn_reflns_limit_k_min -9
_diffrn_reflns_limit_l_max 17
_diffrn_reflns_limit_l_min -17
_diffrn_reflns_number 8952
_diffrn_reflns_theta_full 27.50
_diffrn_reflns_theta_max 28.29
_diffrn_reflns_theta_min 2.52
_exptl_absorpt_coefficient_mu 1.360
_exptl_absorpt_correction_T_max 0.7457
_exptl_absorpt_correction_T_min 0.5736
_exptl_absorpt_correction_type multi-scan
_exptl_absorpt_process_details 'SADABS: Bruker, 2000'
_exptl_crystal_colour 'light yellow'
_exptl_crystal_density_diffrn 1.672
_exptl_crystal_description block
_exptl_crystal_F_000 492
_exptl_crystal_size_max 0.49
_exptl_crystal_size_mid 0.48
_exptl_crystal_size_min 0.39
_refine_diff_density_max 0.330
_refine_diff_density_min -0.299
_refine_diff_density_rms 0.055
_refine_ls_extinction_coef 0.0315(15)
_refine_ls_extinction_expression Fc^*^=kFc[1+0.001xFc^2^\l^3^/sin(2\q)]^-1/4^
_refine_ls_extinction_method SHELXL
_refine_ls_goodness_of_fit_ref 1.068
_refine_ls_hydrogen_treatment constr
_refine_ls_matrix_type full
_refine_ls_number_parameters 137
_refine_ls_number_reflns 2374
_refine_ls_number_restraints 0
_refine_ls_restrained_S_all 1.068
_refine_ls_R_factor_all 0.0233
_refine_ls_R_factor_gt 0.0205
_refine_ls_shift/su_max 0.002
_refine_ls_shift/su_mean 0.000
_refine_ls_structure_factor_coef Fsqd
_refine_ls_weighting_details 'calc w=1/[\s^2^(Fo^2^)+(0.0290P)^2^+0.1770P] where P=(Fo^2^+2Fc^2^)/3'
_refine_ls_weighting_scheme calc
_refine_ls_wR_factor_gt 0.0561
_refine_ls_wR_factor_ref 0.0587
_reflns_number_gt 2123
_reflns_number_total 2374
_reflns_threshold_expression >2sigma(I)
_cod_data_source_file ja407654n_si_002_10.cif
_cod_data_source_block Mn-N3-TriMA-173K
_cod_depositor_comments
;
The following automatic conversions were performed:

'_exptl_absorpt_correction_type' value 'multi-Scan' changed to
'multi-scan' according to the built-in table from CIF Core dictionary
named 'cif_core.dic' version 2.4.1 from 2010-06-29.

Automatic conversion script
Id: cif_fix_values 2281 2013-09-26 08:29:07Z andrius 
;
_cod_database_code 4121036

loop_
_symmetry_equiv_pos_as_xyz
'x, y, z'
'-x, y+1/2, -z+1/2'
'-x, -y, -z'
'x, -y-1/2, z-1/2'

loop_
_atom_site_label
_atom_site_type_symbol
_atom_site_fract_x
_atom_site_fract_y
_atom_site_fract_z
_atom_site_U_iso_or_equiv
_atom_site_adp_type
_atom_site_occupancy
_atom_site_symmetry_multiplicity
_atom_site_calc_flag
_atom_site_refinement_flags
_atom_site_disorder_assembly
_atom_site_disorder_group
Mn1 Mn 0.256961(17) 0.748362(14) 0.010372(13) 0.01194(8) Uani 1 1 d . . .
N1 N 0.32612(12) 0.79887(12) 0.18829(8) 0.0258(2) Uani 1 1 d . . .
N2 N 0.26914(10) 0.80173(11) 0.26201(6) 0.01586(19) Uani 1 1 d . . .
N3 N 0.21230(12) 0.80815(12) 0.33564(8) 0.0258(2) Uani 1 1 d . . .
N4 N 0.04194(11) 0.62059(10) 0.01788(8) 0.0224(2) Uani 1 1 d . . .
N5 N 0.0000 0.5000 0.0000 0.0155(2) Uani 1 2 d S . .
N6 N 0.10713(12) 0.94709(11) -0.02898(8) 0.0242(2) Uani 1 1 d . . .
N7 N 0.0000 1.0000 0.0000 0.0160(2) Uani 1 2 d S . .
N8 N 0.48179(11) 0.87458(10) 0.00632(8) 0.0214(2) Uani 1 1 d . . .
N9 N 0.5000 1.0000 0.0000 0.0160(3) Uani 1 2 d S . .
N10 N 0.42867(12) 0.55836(11) 0.05509(8) 0.0233(2) Uani 1 1 d . . .
N11 N 0.5000 0.5000 0.0000 0.0166(3) Uani 1 2 d S . .
N12 N 0.70553(12) 0.77310(10) 0.22572(8) 0.0208(2) Uani 1 1 d . A 1
H12 H 0.5991 0.7727 0.1790 0.025 Uiso 1 1 calc R . .
C1 C 0.81582(16) 0.70051(16) 0.16965(12) 0.0346(3) Uani 1 1 d . . .
H1A H 0.9291 0.6997 0.2173 0.052 Uiso 1 1 calc R A 1
H1B H 0.8131 0.7529 0.1027 0.052 Uiso 1 1 calc R A 1
H1C H 0.7783 0.6009 0.1519 0.052 Uiso 1 1 calc R A 1
C2 C 0.75606(14) 0.92603(15) 0.24960(9) 0.0280(3) Uani 1 1 d . . .
H2A H 0.6805 0.9731 0.2852 0.042 Uiso 1 1 calc R A 1
H2B H 0.7521 0.9765 0.1817 0.042 Uiso 1 1 calc R A 1
H2C H 0.8689 0.9294 0.2977 0.042 Uiso 1 1 calc R A 1
C3 C 0.70074(17) 0.69590(16) 0.32660(11) 0.0363(3) Uani 1 1 d . . .
H3A H 0.8121 0.6933 0.3769 0.054 Uiso 1 1 calc R A 1
H3B H 0.6611 0.5969 0.3086 0.054 Uiso 1 1 calc R A 1
H3C H 0.6259 0.7466 0.3608 0.054 Uiso 1 1 calc R A 1

loop_
_atom_site_aniso_label
_atom_site_aniso_U_11
_atom_site_aniso_U_22
_atom_site_aniso_U_33
_atom_site_aniso_U_23
_atom_site_aniso_U_13
_atom_site_aniso_U_12
Mn1 0.01203(11) 0.01100(11) 0.01336(11) -0.00057(5) 0.00445(7) 0.00018(5)
N1 0.0267(5) 0.0347(6) 0.0170(5) -0.0053(4) 0.0080(4) -0.0033(4)
N2 0.0180(4) 0.0137(5) 0.0140(4) -0.0003(3) 0.0013(3) -0.0010(3)
N3 0.0263(5) 0.0349(6) 0.0174(5) 0.0044(4) 0.0079(4) 0.0025(4)
N4 0.0198(4) 0.0194(5) 0.0301(5) -0.0009(4) 0.0105(4) -0.0043(4)
N5 0.0115(5) 0.0214(7) 0.0147(5) 0.0028(5) 0.0052(4) -0.0007(5)
N6 0.0239(5) 0.0180(5) 0.0338(5) 0.0042(4) 0.0133(4) 0.0077(4)
N7 0.0173(6) 0.0105(6) 0.0188(6) 0.0016(5) 0.0024(5) 0.0013(5)
N8 0.0176(4) 0.0173(5) 0.0303(5) 0.0022(4) 0.0083(4) -0.0024(3)
N9 0.0111(5) 0.0213(7) 0.0161(6) 0.0015(5) 0.0048(5) -0.0017(5)
N10 0.0271(5) 0.0193(5) 0.0266(5) 0.0041(4) 0.0126(4) 0.0090(4)
N11 0.0165(6) 0.0127(6) 0.0205(6) 0.0046(5) 0.0049(5) 0.0032(5)
N12 0.0180(4) 0.0202(5) 0.0224(5) 0.0008(4) 0.0027(4) 0.0005(4)
C1 0.0260(6) 0.0342(7) 0.0446(8) -0.0158(6) 0.0115(6) 0.0037(5)
C2 0.0414(7) 0.0181(6) 0.0239(6) -0.0025(4) 0.0081(5) -0.0024(4)
C3 0.0356(7) 0.0365(8) 0.0343(7) 0.0179(6) 0.0053(6) -0.0053(6)

loop_
_atom_type_symbol
_atom_type_description
_atom_type_scat_dispersion_real
_atom_type_scat_dispersion_imag
_atom_type_scat_source
C C 0.0033 0.0016 'International Tables Vol C Tables 4.2.6.8 and 6.1.1.4'
H H 0.0000 0.0000 'International Tables Vol C Tables 4.2.6.8 and 6.1.1.4'
N N 0.0061 0.0033 'International Tables Vol C Tables 4.2.6.8 and 6.1.1.4'
Mn Mn 0.3368 0.7283 'International Tables Vol C Tables 4.2.6.8 and 6.1.1.4'

loop_
_geom_angle_atom_site_label_1
_geom_angle_atom_site_label_2
_geom_angle_atom_site_label_3
_geom_angle
_geom_angle_site_symmetry_1
_geom_angle_site_symmetry_3
N4 Mn1 N6 91.86(4) . .
N4 Mn1 N3 90.26(4) . 4_575
N6 Mn1 N3 92.18(4) . 4_575
N4 Mn1 N8 178.28(3) . .
N6 Mn1 N8 89.64(4) . .
N3 Mn1 N8 90.52(4) 4_575 .
N4 Mn1 N1 93.13(4) . .
N6 Mn1 N1 91.77(4) . .
N3 Mn1 N1 174.71(4) 4_575 .
N8 Mn1 N1 85.99(4) . .
N4 Mn1 N10 92.75(4) . .
N6 Mn1 N10 175.07(3) . .
N3 Mn1 N10 89.51(4) 4_575 .
N8 Mn1 N10 85.72(4) . .
N1 Mn1 N10 86.27(4) . .
N2 N1 Mn1 140.84(8) . .
N3 N2 N1 178.38(13) . .
N2 N3 Mn1 143.55(8) . 4_576
N5 N4 Mn1 135.54(7) . .
N4 N5 N4 180.0 3_565 .
N7 N6 Mn1 135.72(7) . .
N6 N7 N6 180.00(5) . 3_575
N9 N8 Mn1 130.08(6) . .
N8 N9 N8 179.999(1) 3_675 .
N11 N10 Mn1 127.20(6) . .
N10 N11 N10 180.00(7) 3_665 .
C1 N12 C2 110.46(10) . .
C1 N12 C3 111.97(12) . .
C2 N12 C3 110.69(10) . .

loop_
_geom_bond_atom_site_label_1
_geom_bond_atom_site_label_2
_geom_bond_distance
_geom_bond_site_symmetry_2
Mn1 N4 2.1849(9) .
Mn1 N6 2.2070(9) .
Mn1 N3 2.2270(10) 4_575
Mn1 N8 2.2355(9) .
Mn1 N1 2.2404(10) .
Mn1 N10 2.2466(9) .
N1 N2 1.1710(12) .
N2 N3 1.1703(12) .
N3 Mn1 2.2270(10) 4_576
N4 N5 1.1730(9) .
N5 N4 1.1730(9) 3_565
N6 N7 1.1720(9) .
N7 N6 1.1721(9) 3_575
N8 N9 1.1756(9) .
N9 N8 1.1756(9) 3_675
N10 N11 1.1757(9) .
N11 N10 1.1756(9) 3_665
N12 C1 1.4812(15) .
N12 C2 1.4842(16) .
N12 C3 1.4864(15) .
